data_7219044
loop_
_publ_author_name
'Wang, Jian'
'Hayward, John J.'
'Gumbau-Brisa, Roger'
'Wallis, John D.'
'Stoeckli-Evans, Helen'
'Pilkington, Melanie'

_publ_section_title
;
 Probing the reactivity of a 2,2&#x2032;-bipyridyl-3,3&#x2032;-bis-imine
 ligand by X-ray crystallography
;
_journal_issue 5
_journal_name_full CrystEngComm
_journal_page_first 1159
_journal_paper_doi 10.1039/C4CE01952K
_journal_volume 17
_journal_year 2015
_chemical_formula_sum 'C22 H16 N6'
_chemical_formula_weight 364.41
_chemical_name_systematic
; 
E,E-N3,N3'-Bis(2-pyridylmethylene)-(2,2'-bipyridine)-3,3'-diamine 
;
_space_group_IT_number 14
_symmetry_cell_setting monoclinic
_symmetry_space_group_name_Hall '-P 2ybc'
_symmetry_space_group_name_H-M 'P 1 21/c 1'
_atom_sites_solution_hydrogens geom
_atom_sites_solution_primary direct
_atom_sites_solution_secondary difmap
_audit_creation_method SHELXL-97
_audit_update_record
;
2013-11-14 deposited with the CCDC.
2014-12-09 downloaded from the CCDC.
;
_cell_angle_alpha 90.00
_cell_angle_beta 101.490(3)
_cell_angle_gamma 90.00
_cell_formula_units_Z 4
_cell_length_a 10.9614(6)
_cell_length_b 20.1743(11)
_cell_length_c 8.7356(5)
_cell_measurement_reflns_used 7161
_cell_measurement_temperature 150
_cell_measurement_theta_max 26.82
_cell_measurement_theta_min 2.77
_cell_volume 1893.06(18)
_computing_cell_refinement 'Bruker SMART'
_computing_data_collection 'Bruker SMART'
_computing_data_reduction 'Bruker SAINT'
_computing_structure_refinement 'SHELXL-97 (Sheldrick, 1997)'
_computing_structure_solution 'SHELXS-97 (Sheldrick, 1990)'
_diffrn_ambient_temperature 150
_diffrn_measured_fraction_theta_full 0.998
_diffrn_measured_fraction_theta_max 0.891
_diffrn_measurement_device_type 'CCD area detector'
_diffrn_measurement_method 'phi and omega scans'
_diffrn_radiation_monochromator graphite
_diffrn_radiation_source 'fine-focus sealed tube'
_diffrn_radiation_type MoK\a
_diffrn_radiation_wavelength 0.71073
_diffrn_reflns_av_R_equivalents 0.0466
_diffrn_reflns_av_sigmaI/netI 0.0397
_diffrn_reflns_limit_h_max 14
_diffrn_reflns_limit_h_min -13
_diffrn_reflns_limit_k_max 25
_diffrn_reflns_limit_k_min -25
_diffrn_reflns_limit_l_max 11
_diffrn_reflns_limit_l_min -11
_diffrn_reflns_number 29931
_diffrn_reflns_theta_full 25.00
_diffrn_reflns_theta_max 28.55
_diffrn_reflns_theta_min 2.77
_exptl_absorpt_coefficient_mu 0.080
_exptl_absorpt_correction_T_max 0.9960
_exptl_absorpt_correction_T_min 0.9399
_exptl_absorpt_correction_type multi-scan
_exptl_absorpt_process_details Bruker-SADABS
_exptl_crystal_colour yellow
_exptl_crystal_density_diffrn 1.279
_exptl_crystal_density_method 'not measured'
_exptl_crystal_description plate
_exptl_crystal_F_000 760
_exptl_crystal_size_max 0.50
_exptl_crystal_size_mid 0.20
_exptl_crystal_size_min 0.05
_refine_diff_density_max 0.224
_refine_diff_density_min -0.212
_refine_diff_density_rms 0.042
_refine_ls_extinction_method none
_refine_ls_goodness_of_fit_ref 1.098
_refine_ls_hydrogen_treatment constr
_refine_ls_matrix_type full
_refine_ls_number_parameters 253
_refine_ls_number_reflns 4286
_refine_ls_number_restraints 0
_refine_ls_restrained_S_all 1.098
_refine_ls_R_factor_all 0.0869
_refine_ls_R_factor_gt 0.0529
_refine_ls_shift/su_max 0.000
_refine_ls_shift/su_mean 0.000
_refine_ls_structure_factor_coef Fsqd
_refine_ls_weighting_details 'calc w=1/[\s^2^(Fo^2^)+(0.0307P)^2^+1.0044P] where P=(Fo^2^+2Fc^2^)/3'
_refine_ls_weighting_scheme calc
_refine_ls_wR_factor_gt 0.0994
_refine_ls_wR_factor_ref 0.1110
_reflns_number_gt 3043
_reflns_number_total 4286
_reflns_threshold_expression >2sigma(I)
_cod_data_source_file c4ce01952k2.cif
_cod_data_source_block roge25
_cod_depositor_comments 'Adding full bibliography for 7219043--7219047.cif.'
_cod_original_sg_symbol_H-M P21/c
_cod_database_code 7219044

loop_
_symmetry_equiv_pos_as_xyz
'x, y, z'
'-x, y+1/2, -z+1/2'
'-x, -y, -z'
'x, -y-1/2, z-1/2'

loop_
_atom_site_label
_atom_site_type_symbol
_atom_site_fract_x
_atom_site_fract_y
_atom_site_fract_z
_atom_site_U_iso_or_equiv
_atom_site_adp_type
_atom_site_occupancy
_atom_site_symmetry_multiplicity
_atom_site_calc_flag
_atom_site_refinement_flags
N1 N 1.06593(12) 0.13997(7) 0.79286(18) 0.0275(3) Uani 1 1 d .
N2 N 0.99479(12) 0.12317(7) 0.44700(17) 0.0274(3) Uani 1 1 d .
N3 N 0.73880(12) 0.18151(7) 0.63579(17) 0.0270(3) Uani 1 1 d .
N4 N 0.79719(12) 0.02659(7) 0.65840(17) 0.0256(3) Uani 1 1 d .
N5 N 0.51098(13) -0.03990(8) 0.71968(19) 0.0356(4) Uani 1 1 d .
N6 N 0.42067(13) 0.15530(8) 0.6494(2) 0.0370(4) Uani 1 1 d .
C1 C 1.08460(16) 0.17445(9) 0.9264(2) 0.0316(4) Uani 1 1 d .
H1 H 1.1640 0.1741 0.9888 0.038 Uiso 1 1 calc R
C2 C 0.99349(17) 0.21049(9) 0.9771(2) 0.0340(4) Uani 1 1 d .
H2 H 1.0110 0.2331 1.0718 0.041 Uiso 1 1 calc R
C3 C 0.87574(16) 0.21246(9) 0.8848(2) 0.0314(4) Uani 1 1 d .
H3 H 0.8126 0.2367 0.9156 0.038 Uiso 1 1 calc R
C4 C 0.85334(15) 0.17764(8) 0.7453(2) 0.0244(4) Uani 1 1 d .
C5 C 0.95118(14) 0.14149(8) 0.7032(2) 0.0227(4) Uani 1 1 d .
C6 C 0.93098(14) 0.10314(8) 0.5545(2) 0.0230(4) Uani 1 1 d .
C7 C 0.84868(14) 0.04914(9) 0.5316(2) 0.0241(4) Uani 1 1 d .
C8 C 0.83280(16) 0.01547(9) 0.3900(2) 0.0309(4) Uani 1 1 d .
H8 H 0.7793 -0.0207 0.3707 0.037 Uiso 1 1 calc R
C9 C 0.89763(16) 0.03646(10) 0.2787(2) 0.0333(4) Uani 1 1 d .
H9 H 0.8879 0.0150 0.1828 0.040 Uiso 1 1 calc R
C10 C 0.97711(16) 0.08975(10) 0.3122(2) 0.0312(4) Uani 1 1 d .
H10 H 1.0209 0.1032 0.2368 0.037 Uiso 1 1 calc R
C11 C 0.63932(15) 0.16876(9) 0.6837(2) 0.0291(4) Uani 1 1 d .
H11 H 0.6450 0.1554 0.7868 0.035 Uiso 1 1 calc R
C12 C 0.51501(15) 0.17431(9) 0.5818(2) 0.0303(4) Uani 1 1 d .
C13 C 0.49848(17) 0.19722(11) 0.4303(3) 0.0435(5) Uani 1 1 d .
H13 H 0.5666 0.2097 0.3883 0.052 Uiso 1 1 calc R
C14 C 0.37894(19) 0.20130(12) 0.3416(3) 0.0518(6) Uani 1 1 d .
H14 H 0.3651 0.2161 0.2387 0.062 Uiso 1 1 calc R
C15 C 0.28095(17) 0.18280(10) 0.4100(3) 0.0422(5) Uani 1 1 d .
H15 H 0.1994 0.1855 0.3544 0.051 Uiso 1 1 calc R
C16 C 0.30564(17) 0.16035(10) 0.5614(3) 0.0405(5) Uani 1 1 d .
H16 H 0.2387 0.1479 0.6057 0.049 Uiso 1 1 calc R
C17 C 0.68520(15) 0.00581(9) 0.6322(2) 0.0267(4) Uani 1 1 d .
H17 H 0.6360 0.0103 0.5329 0.032 Uiso 1 1 calc R
C18 C 0.63293(15) -0.02521(9) 0.7574(2) 0.0269(4) Uani 1 1 d .
C19 C 0.70666(16) -0.04053(9) 0.9014(2) 0.0310(4) Uani 1 1 d .
H19 H 0.7907 -0.0294 0.9234 0.037 Uiso 1 1 calc R
C20 C 0.65370(18) -0.07252(10) 1.0115(2) 0.0363(5) Uani 1 1 d .
H20 H 0.7011 -0.0832 1.1090 0.044 Uiso 1 1 calc R
C21 C 0.52906(18) -0.08839(11) 0.9740(3) 0.0419(5) Uani 1 1 d .
H21 H 0.4908 -0.1104 1.0453 0.050 Uiso 1 1 calc R
C22 C 0.46240(17) -0.07101(11) 0.8291(3) 0.0445(6) Uani 1 1 d .
H22 H 0.3781 -0.0815 0.8055 0.053 Uiso 1 1 calc R

loop_
_atom_site_aniso_label
_atom_site_aniso_U_11
_atom_site_aniso_U_22
_atom_site_aniso_U_33
_atom_site_aniso_U_23
_atom_site_aniso_U_13
_atom_site_aniso_U_12
N1 0.0209(7) 0.0294(8) 0.0317(9) -0.0028(7) 0.0038(6) -0.0022(6)
N2 0.0232(7) 0.0312(8) 0.0292(9) 0.0008(7) 0.0087(6) -0.0006(6)
N3 0.0205(7) 0.0290(8) 0.0326(9) 0.0012(7) 0.0083(6) 0.0022(6)
N4 0.0228(7) 0.0258(8) 0.0291(8) -0.0012(6) 0.0075(6) -0.0020(6)
N5 0.0229(7) 0.0438(10) 0.0402(10) 0.0118(8) 0.0063(7) -0.0033(7)
N6 0.0246(8) 0.0425(10) 0.0472(11) -0.0045(8) 0.0156(7) -0.0034(7)
C1 0.0263(9) 0.0324(10) 0.0333(11) -0.0037(9) -0.0004(7) -0.0027(7)
C2 0.0370(10) 0.0316(10) 0.0327(11) -0.0087(9) 0.0049(8) -0.0009(8)
C3 0.0310(9) 0.0293(10) 0.0368(11) -0.0036(9) 0.0137(8) 0.0032(8)
C4 0.0229(8) 0.0237(9) 0.0279(10) 0.0031(8) 0.0081(7) -0.0011(7)
C5 0.0195(8) 0.0223(9) 0.0276(10) 0.0027(7) 0.0078(7) -0.0033(6)
C6 0.0145(7) 0.0269(9) 0.0277(10) 0.0006(8) 0.0047(6) 0.0019(6)
C7 0.0176(8) 0.0269(9) 0.0275(10) 0.0012(8) 0.0036(7) 0.0012(7)
C8 0.0250(9) 0.0330(10) 0.0339(11) -0.0042(9) 0.0038(8) -0.0047(7)
C9 0.0306(10) 0.0437(12) 0.0254(10) -0.0078(9) 0.0051(7) -0.0021(8)
C10 0.0281(9) 0.0394(11) 0.0285(11) 0.0024(9) 0.0114(7) 0.0013(8)
C11 0.0260(9) 0.0304(10) 0.0332(11) 0.0021(8) 0.0113(7) 0.0025(7)
C12 0.0227(8) 0.0259(10) 0.0441(12) 0.0007(9) 0.0112(8) 0.0011(7)
C13 0.0268(10) 0.0459(13) 0.0576(15) 0.0186(11) 0.0074(9) -0.0032(8)
C14 0.0350(11) 0.0541(14) 0.0617(16) 0.0260(12) -0.0016(10) -0.0038(10)
C15 0.0209(9) 0.0336(11) 0.0689(16) 0.0032(11) 0.0013(9) 0.0000(8)
C16 0.0224(9) 0.0399(12) 0.0622(15) -0.0089(11) 0.0154(9) -0.0051(8)
C17 0.0222(8) 0.0291(10) 0.0282(10) 0.0016(8) 0.0033(7) -0.0013(7)
C18 0.0233(8) 0.0259(9) 0.0324(10) 0.0013(8) 0.0080(7) 0.0002(7)
C19 0.0261(9) 0.0371(11) 0.0302(11) 0.0000(9) 0.0065(7) -0.0015(8)
C20 0.0371(10) 0.0442(12) 0.0286(11) 0.0041(9) 0.0087(8) 0.0048(9)
C21 0.0361(11) 0.0497(13) 0.0444(13) 0.0152(11) 0.0187(9) 0.0026(9)
C22 0.0245(9) 0.0556(14) 0.0551(15) 0.0182(11) 0.0120(9) -0.0038(9)

loop_
_atom_type_symbol
_atom_type_description
_atom_type_scat_dispersion_real
_atom_type_scat_dispersion_imag
_atom_type_scat_source
C C 0.0033 0.0016 'International Tables Vol C Tables 4.2.6.8 and 6.1.1.4'
H H 0.0000 0.0000 'International Tables Vol C Tables 4.2.6.8 and 6.1.1.4'
N N 0.0061 0.0033 'International Tables Vol C Tables 4.2.6.8 and 6.1.1.4'

loop_
_geom_angle_atom_site_label_1
_geom_angle_atom_site_label_2
_geom_angle_atom_site_label_3
_geom_angle
C1 N1 C5 117.34(15)
C10 N2 C6 117.43(15)
C11 N3 C4 117.94(15)
C17 N4 C7 119.03(15)
C22 N5 C18 116.46(17)
C16 N6 C12 116.32(18)
N1 C1 C2 124.02(16)
C1 C2 C3 118.75(18)
C2 C3 C4 118.74(16)
C3 C4 C5 118.85(15)
C3 C4 N3 122.83(15)
C5 C4 N3 118.08(15)
N1 C5 C4 122.29(16)
N1 C5 C6 117.12(14)
C4 C5 C6 120.59(14)
N2 C6 C7 122.99(16)
N2 C6 C5 116.53(14)
C7 C6 C5 120.48(15)
C8 C7 C6 117.97(16)
C8 C7 N4 122.71(15)
C6 C7 N4 118.89(16)
C9 C8 C7 119.06(17)
C10 C9 C8 118.82(18)
N2 C10 C9 123.72(17)
N3 C11 C12 122.39(17)
N6 C12 C13 123.45(17)
N6 C12 C11 114.31(17)
C13 C12 C11 122.24(16)
C12 C13 C14 119.05(19)
C15 C14 C13 118.2(2)
C16 C15 C14 119.02(18)
N6 C16 C15 123.96(18)
N4 C17 C18 120.67(16)
N5 C18 C19 122.96(16)
N5 C18 C17 115.25(16)
C19 C18 C17 121.73(15)
C20 C19 C18 119.11(17)
C21 C20 C19 118.57(19)
C22 C21 C20 118.66(18)
N5 C22 C21 124.23(18)

loop_
_geom_bond_atom_site_label_1
_geom_bond_atom_site_label_2
_geom_bond_distance
N1 C1 1.339(2)
N1 C5 1.343(2)
N2 C10 1.337(2)
N2 C6 1.340(2)
N3 C11 1.270(2)
N3 C4 1.421(2)
N4 C17 1.274(2)
N4 C7 1.415(2)
N5 C22 1.339(2)
N5 C18 1.345(2)
N6 C16 1.343(2)
N6 C12 1.345(2)
C1 C2 1.378(3)
C2 C3 1.380(3)
C3 C4 1.386(3)
C4 C5 1.405(2)
C5 C6 1.490(2)
C6 C7 1.403(2)
C7 C8 1.391(3)
C8 C9 1.380(3)
C9 C10 1.378(3)
C11 C12 1.476(2)
C12 C13 1.379(3)
C13 C14 1.386(3)
C14 C15 1.381(3)
C15 C16 1.373(3)
C17 C18 1.472(2)
C18 C19 1.388(3)
C19 C20 1.379(3)
C20 C21 1.378(3)
C21 C22 1.375(3)
